data_4344160
loop_
_publ_author_name
'Maggard, P.A.'
'Corbett, J.D.'

_publ_section_title
;
 Two-dimensional metallic chain compounds Y5 M2 Te2 (M= Fe, Co, Ni) that
 are related to Gd3 Mn I3. The hydride derivative Y5 Ni2 Te2 D0.4
;
_journal_name_full 'Inorganic Chemistry'
_journal_page_first 2556
_journal_page_last 2563
_journal_volume 43
_journal_year 2004
_chemical_formula_sum 'D0.41 Ni2 Te2 Y5'
_chemical_name_systematic 'Y5 Ni2 Te2 D0.41'
_space_group_IT_number 62
_symmetry_space_group_name_Hall '-P 2ac 2n'
_symmetry_space_group_name_H-M 'P n m a'
_cell_angle_alpha 90
_cell_angle_beta 90
_cell_angle_gamma 90
_cell_formula_units_Z 4
_cell_length_a 14.359
_cell_length_b 4.02
_cell_length_c 15.858
_cell_volume 915.374
_citation_journal_id_ASTM INOCAJ
_cod_data_source_file Maggard_INOCAJ_2004_1284.cif
_cod_data_source_block D0.41Ni2Te2Y5
_cod_original_cell_volume 915.3742
_cod_database_code 4344160

loop_
_symmetry_equiv_pos_as_xyz
x,y,z
-x+1/2,-y,z+1/2
x+1/2,-y+1/2,-z+1/2
-x,y+1/2,-z
-x,-y,-z
x-1/2,y,-z-1/2
-x-1/2,y-1/2,z-1/2
x,-y-1/2,z

loop_
_atom_site_label
_atom_site_type_symbol
_atom_site_fract_x
_atom_site_fract_y
_atom_site_fract_z
_atom_site_occupancy
_atom_site_U_iso_or_equiv
Ni1 Ni 0.7413 0.25 0.3217 1 0.0
Te1 Te 0.9659 0.25 0.6264 1 0.0
D1 D 0.2204 0.25 0.873 0.41 0.0
Y5 Y 0.1392 0.25 0.0001 1 0.0
Y1 Y 0.1483 0.25 0.7427 1 0.0
Ni2 Ni 0.2465 0.25 0.5653 1 0.0
Y3 Y 0.8816 0.25 0.446 1 0.0
Y4 Y 0.2071 0.25 0.3736 1 0.0
Y2 Y 0.8857 0.25 0.8098 1 0.0
Te2 Te 0.9552 0.25 0.1278 1 0.0
